data_7701903
loop_
_publ_author_name
'Magherusan, Adriana M.'
'Nelis, Daniel N.'
'Twamley, Brendan'
'McDonald, Aidan R.'

_publ_section_title
;
 Catechol oxidase activity of comparable dimanganese and dicopper
 complexes.
;
_journal_issue 43
_journal_name_full 'Dalton transactions (Cambridge, England : 2003)'
_journal_page_first 15555
_journal_page_last 15564
_journal_paper_doi 10.1039/c8dt01378k
_journal_volume 47
_journal_year 2018
_chemical_absolute_configuration ad
_chemical_formula_moiety 'C42 H38 Cu2 N10 O3, 1.5(C2 H3 N), 2(Cl O4)'
_chemical_formula_sum 'C45 H42.5 Cl2 Cu2 N11.5 O11'
_chemical_formula_weight 1118.38
_space_group_crystal_system monoclinic
_space_group_IT_number 9
_space_group_name_Hall 'C -2yc'
_space_group_name_H-M_alt 'C 1 c 1'
_symmetry_space_group_name_Hall 'C -2yc'
_symmetry_space_group_name_H-M 'C 1 c 1'
_atom_sites_solution_hydrogens geom
_atom_sites_solution_primary dual
_audit_creation_date 2017-01-11
_audit_creation_method
;
Olex2 1.2
(compiled 2017.01.04 svn.r3372 for OlexSys, GUI svn.r5289)
;
_audit_update_record
;
2018-02-07 deposited with the CCDC.
2018-10-15 downloaded from the CCDC.
;
_cell_angle_alpha 90
_cell_angle_beta 111.2580(10)
_cell_angle_gamma 90
_cell_formula_units_Z 4
_cell_length_a 20.4647(8)
_cell_length_b 21.8424(8)
_cell_length_c 11.5893(4)
_cell_measurement_reflns_used 9905
_cell_measurement_temperature 100
_cell_measurement_theta_max 26.46
_cell_measurement_theta_min 2.65
_cell_volume 4827.9(3)
_computing_cell_refinement 'SAINT v8.37A (Bruker, 2015)'
_computing_data_reduction 'SAINT v8.37A (Bruker, 2015)'
_computing_molecular_graphics 'Olex2 (Dolomanov et al., 2009)'
_computing_publication_material 'Olex2 (Dolomanov et al., 2009)'
_computing_structure_refinement 'XL (Sheldrick, 2008)'
_computing_structure_solution 'XT (Sheldrick, 2015)'
_diffrn_ambient_temperature 100
_diffrn_detector 'Bruker D8 Quest ECO'
_diffrn_detector_area_resol_mean 5.12
_diffrn_detector_type 'CMOS area detector'
_diffrn_measured_fraction_theta_full 0.999
_diffrn_measured_fraction_theta_max 0.996
_diffrn_measurement_device 'three-circle diffractometer'
_diffrn_measurement_device_type 'Bruker D8 Quest ECO'
_diffrn_measurement_method '\w and \f scans'
_diffrn_radiation_monochromator graphite
_diffrn_radiation_probe x-ray
_diffrn_radiation_type MoK\a
_diffrn_radiation_wavelength 0.71073
_diffrn_reflns_av_R_equivalents 0.0394
_diffrn_reflns_av_unetI/netI 0.0359
_diffrn_reflns_Laue_measured_fraction_full 0.999
_diffrn_reflns_Laue_measured_fraction_max 0.996
_diffrn_reflns_limit_h_max 25
_diffrn_reflns_limit_h_min -25
_diffrn_reflns_limit_k_max 27
_diffrn_reflns_limit_k_min -27
_diffrn_reflns_limit_l_max 14
_diffrn_reflns_limit_l_min -14
_diffrn_reflns_number 41111
_diffrn_reflns_point_group_measured_fraction_full 0.999
_diffrn_reflns_point_group_measured_fraction_max 0.996
_diffrn_reflns_theta_full 25.242
_diffrn_reflns_theta_max 26.547
_diffrn_reflns_theta_min 2.651
_diffrn_source 'standard sealed x-ray tube'
_diffrn_source_target Mo
_diffrn_source_type 'sealed tube'
_diffrn_standards_number 0
_exptl_absorpt_coefficient_mu 1.064
_exptl_absorpt_correction_T_max 0.7454
_exptl_absorpt_correction_T_min 0.7002
_exptl_absorpt_correction_type multi-scan
_exptl_absorpt_process_details
;
SADABS-2014/5 (Bruker,2014/5) was used for absorption correction.
wR2(int) was 0.0651 before and 0.0572 after correction.
The Ratio of minimum to maximum transmission is 0.9394.
The \l/2 correction factor is 0.00150.
;
_exptl_crystal_colour 'clear green'
_exptl_crystal_colour_lustre clear
_exptl_crystal_colour_primary green
_exptl_crystal_density_diffrn 1.539
_exptl_crystal_description fragment
_exptl_crystal_F_000 2292
_exptl_crystal_size_max 0.37
_exptl_crystal_size_mid 0.19
_exptl_crystal_size_min 0.14
_refine_diff_density_max 0.866
_refine_diff_density_min -0.724
_refine_diff_density_rms 0.083
_refine_ls_abs_structure_details
;
 Refined as an inversion twin.
;
_refine_ls_abs_structure_Flack 0.276(15)
_refine_ls_extinction_method none
_refine_ls_goodness_of_fit_ref 1.059
_refine_ls_hydrogen_treatment constr
_refine_ls_matrix_type full
_refine_ls_number_parameters 656
_refine_ls_number_reflns 10007
_refine_ls_number_restraints 34
_refine_ls_restrained_S_all 1.060
_refine_ls_R_factor_all 0.0487
_refine_ls_R_factor_gt 0.0427
_refine_ls_shift/su_max 0.001
_refine_ls_shift/su_mean 0.000
_refine_ls_structure_factor_coef Fsqd
_refine_ls_weighting_details 'w=1/[\s^2^(Fo^2^)+(0.0606P)^2^+11.5017P] where P=(Fo^2^+2Fc^2^)/3'
_refine_ls_weighting_scheme calc
_refine_ls_wR_factor_gt 0.1082
_refine_ls_wR_factor_ref 0.1123
_reflns_Friedel_coverage 0.998
_reflns_Friedel_fraction_full 0.999
_reflns_Friedel_fraction_max 0.996
_reflns_number_gt 9189
_reflns_number_total 10007
_reflns_threshold_expression 'I > 2\s(I)'
_cod_data_source_file c8dt01378k2.cif
_cod_data_source_block 4
_cod_original_formula_sum 'C45 H42.50 Cl2 Cu2 N11.50 O11'
_cod_database_code 7701903
_shelx_shelxl_version_number 2014/7
_shelx_space_group_comment
;
The symmetry employed for this shelxl refinement is uniquely defined
by the following loop, which should always be used as a source of
symmetry information in preference to the above space-group names.
They are only intended as comments.
;
_olex2_refinement_description
;
1. Twinned data refinement
 Scales: 0.724(15) 0.276(15)
2. Fixed Uiso
 At 1.2 times of:
  All C(H) groups, All C(H,H) groups, All N(H) groups
 At 1.5 times of:
  All C(H,H,H) groups
3. Restrained distances
 C60-C61 \\sim C58-C57
 with sigma of 0.01
 N56-C57 \\sim N59-C60
 with sigma of 0.01
4. Uiso/Uaniso restraints and constraints
Uanis(N59) \\sim Ueq, Uanis(C60) \\sim Ueq, Uanis(C61) \\sim Ueq: with sigma of
0.005 and sigma for terminal atoms of 0.01
Uanis(Cl2A) \\sim Ueq, Uanis(Cl2) \\sim Ueq: with sigma of 0.005 and sigma for
terminal atoms of 0.01
Uanis(O67A) = Uanis(O67) = Uanis(O66A) = Uanis(O66) = Uanis(O69) = Uanis(O69A)
= Uanis(O68)
Uanis(Cl2A) = Uanis(Cl2)
5. Others
 Sof(Cl2A)=Sof(O69A)=Sof(O66)=Sof(O67)=1-FVAR(1)
 Sof(Cl2)=Sof(O66A)=Sof(O67A)=Sof(O69)=FVAR(1)
 Fixed Sof: C60(0.5) C61(0.5) H61A(0.5) H61B(0.5) H61C(0.5) N59(0.5)
6.a Ternary CH refined with riding coordinates:
 C23(H23)
6.b Secondary CH2 refined with riding coordinates:
 C10(H10A,H10B), C12(H12A,H12B), C22(H22A,H22B), C25(H25A,H25B), C37(H37A,
 H37B), C27(H27A,H27B)
6.c Aromatic/amide H refined with riding coordinates:
 C3(H3), C4(H4), C5(H5), C6(H6), C16(H16), C17(H17), C18(H18), C19(H19),
 C31(H31), C32(H32), C33(H33), C34(H34), C41(H41), C42(H42), C43(H43), C44(H44),
  C51(H51), C52(H52), C53(H53), C54(H54), C55(H55), N8(H8), N14(H14), N29(H29),
 N39(H39)
6.d Idealised Me refined as rotating group:
 C61(H61A,H61B,H61C), C58(H58A,H58B,H58C)
;
_olex2_exptl_crystal_mounting_method 'mounted in oil on a Mitegen holder'
_olex2_submission_original_sample_id DAN102b
_olex2_submission_special_instructions 'No special instructions were received'

loop_
_space_group_symop_operation_xyz
'x, y, z'
'x, -y, z+1/2'
'x+1/2, y+1/2, z'
'x+1/2, -y+1/2, z+1/2'

loop_
_atom_site_label
_atom_site_type_symbol
_atom_site_fract_x
_atom_site_fract_y
_atom_site_fract_z
_atom_site_U_iso_or_equiv
_atom_site_adp_type
_atom_site_occupancy
_atom_site_site_symmetry_order
_atom_site_calc_flag
_atom_site_refinement_flags_posn
_atom_site_refinement_flags_adp
_atom_site_refinement_flags_occupancy
_atom_site_disorder_assembly
_atom_site_disorder_group
C2 C 0.3038(3) 0.2562(3) 0.1731(6) 0.0276(14) Uani 1 1 d . . . . .
C3 C 0.2969(4) 0.1939(3) 0.1803(6) 0.0324(14) Uani 1 1 d . . . . .
H3 H 0.3308 0.1704 0.2390 0.039 Uiso 1 1 calc R . . . .
C4 C 0.2367(4) 0.1675(4) 0.0957(6) 0.0369(16) Uani 1 1 d . . . . .
H4 H 0.2307 0.1253 0.0969 0.044 Uiso 1 1 calc R . . . .
C5 C 0.1854(4) 0.2026(4) 0.0094(6) 0.044(2) Uani 1 1 d . . . . .
H5 H 0.1459 0.1831 -0.0454 0.053 Uiso 1 1 calc R . . . .
C6 C 0.1909(4) 0.2650(4) 0.0021(7) 0.0394(18) Uani 1 1 d . . . . .
H6 H 0.1560 0.2883 -0.0551 0.047 Uiso 1 1 calc R . . . .
C7 C 0.2519(3) 0.2915(3) 0.0853(6) 0.0325(15) Uani 1 1 d . . . . .
C9 C 0.3382(3) 0.3511(3) 0.1950(6) 0.0300(14) Uani 1 1 d . . . . .
C10 C 0.3814(4) 0.4070(3) 0.2460(6) 0.0361(16) Uani 1 1 d . . . . .
H10A H 0.3847 0.4315 0.1786 0.043 Uiso 1 1 calc R . . . .
H10B H 0.3588 0.4315 0.2907 0.043 Uiso 1 1 calc R . . . .
C12 C 0.5094(4) 0.4045(3) 0.2824(6) 0.0315(14) Uani 1 1 d . . . . .
H12A H 0.5475 0.4249 0.3467 0.038 Uiso 1 1 calc R . . . .
H12B H 0.4911 0.4324 0.2129 0.038 Uiso 1 1 calc R . . . .
C13 C 0.5367(3) 0.3478(3) 0.2419(5) 0.0262(13) Uani 1 1 d . . . . .
C15 C 0.6044(4) 0.2870(3) 0.1811(6) 0.0307(14) Uani 1 1 d . . . . .
C16 C 0.6562(4) 0.2600(3) 0.1462(7) 0.0373(16) Uani 1 1 d . . . . .
H16 H 0.6900 0.2830 0.1297 0.045 Uiso 1 1 calc R . . . .
C17 C 0.6541(5) 0.1969(4) 0.1378(11) 0.058(3) Uani 1 1 d . . . . .
H17 H 0.6885 0.1765 0.1180 0.070 Uiso 1 1 calc R . . . .
C18 C 0.6017(6) 0.1632(4) 0.1581(11) 0.064(3) Uani 1 1 d . . . . .
H18 H 0.5992 0.1213 0.1434 0.077 Uiso 1 1 calc R . . . .
C19 C 0.5533(5) 0.1899(3) 0.1995(9) 0.048(2) Uani 1 1 d . . . . .
H19 H 0.5208 0.1665 0.2191 0.057 Uiso 1 1 calc R . . . .
C20 C 0.5552(3) 0.2531(3) 0.2106(6) 0.0279(13) Uani 1 1 d . . . . .
C22 C 0.4692(3) 0.4169(3) 0.4559(6) 0.0261(12) Uani 1 1 d . . . . .
H22A H 0.4276 0.4169 0.4774 0.031 Uiso 1 1 calc R . . . .
H22B H 0.4844 0.4589 0.4556 0.031 Uiso 1 1 calc R . . . .
C23 C 0.5260(3) 0.3805(3) 0.5491(5) 0.0222(12) Uani 1 1 d . . . . .
H23 H 0.5710 0.3900 0.5411 0.027 Uiso 1 1 calc R . . . .
C25 C 0.5304(3) 0.3959(3) 0.6808(6) 0.0241(12) Uani 1 1 d . . . . .
H25A H 0.5496 0.4367 0.7031 0.029 Uiso 1 1 calc R . . . .
H25B H 0.4839 0.3951 0.6847 0.029 Uiso 1 1 calc R . . . .
C28 C 0.6881(3) 0.3038(3) 0.8457(5) 0.0169(11) Uani 1 1 d . . . . .
C30 C 0.7616(3) 0.2317(3) 0.9448(5) 0.0201(11) Uani 1 1 d . . . . .
C31 C 0.8154(3) 0.1957(3) 1.0247(6) 0.0268(13) Uani 1 1 d . . . . .
H31 H 0.8550 0.2129 1.0837 0.032 Uiso 1 1 calc R . . . .
C32 C 0.8067(3) 0.1334(3) 1.0115(6) 0.0301(14) Uani 1 1 d . . . . .
H32 H 0.8406 0.1078 1.0648 0.036 Uiso 1 1 calc R . . . .
C33 C 0.7485(3) 0.1073(3) 0.9207(7) 0.0321(14) Uani 1 1 d . . . . .
H33 H 0.7453 0.0649 0.9138 0.039 Uiso 1 1 calc R . . . .
C34 C 0.6950(3) 0.1430(3) 0.8402(6) 0.0261(12) Uani 1 1 d . . . . .
H34 H 0.6563 0.1255 0.7793 0.031 Uiso 1 1 calc R . . . .
C37 C 0.5560(3) 0.3460(3) 0.8802(6) 0.0258(12) Uani 1 1 d . . . . .
H37A H 0.5395 0.3853 0.8975 0.031 Uiso 1 1 calc R . . . .
H37B H 0.5967 0.3343 0.9513 0.031 Uiso 1 1 calc R . . . .
C38 C 0.4994(3) 0.2989(3) 0.8568(6) 0.0242(12) Uani 1 1 d . . . . .
C40 C 0.4119(3) 0.2474(3) 0.8725(6) 0.0262(13) Uani 1 1 d . . . . .
C41 C 0.3546(4) 0.2255(3) 0.8974(7) 0.0341(15) Uani 1 1 d . . . . .
H41 H 0.3391 0.2441 0.9551 0.041 Uiso 1 1 calc R . . . .
C42 C 0.3220(4) 0.1746(3) 0.8312(7) 0.0343(15) Uani 1 1 d . . . . .
H42 H 0.2823 0.1593 0.8424 0.041 Uiso 1 1 calc R . . . .
C43 C 0.3466(3) 0.1449(3) 0.7473(6) 0.0278(13) Uani 1 1 d . . . . .
H43 H 0.3239 0.1100 0.7062 0.033 Uiso 1 1 calc R . . . .
C44 C 0.4046(3) 0.1671(3) 0.7249(5) 0.0227(11) Uani 1 1 d . . . . .
H44 H 0.4211 0.1475 0.6696 0.027 Uiso 1 1 calc R . . . .
C45 C 0.4368(3) 0.2191(3) 0.7876(5) 0.0218(12) Uani 1 1 d . . . . .
C49 C 0.4958(3) 0.1716(3) 0.4889(6) 0.0228(12) Uani 1 1 d . . . . .
C50 C 0.4883(4) 0.1034(3) 0.4708(7) 0.0331(15) Uani 1 1 d . . . . .
C51 C 0.5120(4) 0.0640(3) 0.5756(7) 0.0380(16) Uani 1 1 d . . . . .
H51 H 0.5332 0.0805 0.6544 0.046 Uiso 1 1 calc R . . . .
C52 C 0.5038(5) 0.0005(3) 0.5609(8) 0.0455(18) Uani 1 1 d . . . . .
H52 H 0.5190 -0.0250 0.6297 0.055 Uiso 1 1 calc R . . . .
C53 C 0.4727(4) -0.0241(4) 0.4426(9) 0.050(2) Uani 1 1 d . . . . .
H53 H 0.4685 -0.0664 0.4320 0.060 Uiso 1 1 calc R . . . .
C54 C 0.4478(4) 0.0148(3) 0.3400(7) 0.0360(16) Uani 1 1 d . . . . .
H54 H 0.4275 -0.0017 0.2609 0.043 Uiso 1 1 calc R . . . .
C55 C 0.4534(4) 0.0782(3) 0.3559(7) 0.0335(14) Uani 1 1 d . . . . .
H55 H 0.4332 0.1037 0.2880 0.040 Uiso 1 1 calc R . . . .
Cu1 Cu 0.45216(4) 0.29287(3) 0.36883(6) 0.02192(17) Uani 1 1 d . . . . .
Cu2 Cu 0.55795(4) 0.26720(3) 0.67461(5) 0.01991(16) Uani 1 1 d . . . . .
N1 N 0.3571(3) 0.2964(2) 0.2405(5) 0.0252(11) Uani 1 1 d . . . . .
N8 N 0.2755(3) 0.3509(3) 0.1015(5) 0.0371(14) Uani 1 1 d . . . . .
H8 H 0.2542 0.3822 0.0596 0.045 Uiso 1 1 calc R . . . .
N11 N 0.4527(3) 0.3892(2) 0.3306(5) 0.0274(11) Uani 1 1 d . . . . .
N14 N 0.5894(3) 0.3471(3) 0.2005(5) 0.0319(12) Uani 1 1 d . . . . .
H14 H 0.6107 0.3788 0.1879 0.038 Uiso 1 1 calc R . . . .
N21 N 0.5133(3) 0.2919(2) 0.2497(5) 0.0251(11) Uani 1 1 d . . . . .
N26 N 0.5756(2) 0.3509(2) 0.7683(4) 0.0200(10) Uani 1 1 d . . . . .
C27 C 0.6516(3) 0.3646(3) 0.8061(5) 0.0197(11) Uani 1 1 d . . . . .
H27A H 0.6663 0.3936 0.8740 0.024 Uiso 1 1 calc R . . . .
H27B H 0.6621 0.3815 0.7373 0.024 Uiso 1 1 calc R . . . .
N29 N 0.7506(3) 0.2945(2) 0.9356(5) 0.0201(10) Uani 1 1 d . . . . .
H29 H 0.7786 0.3222 0.9792 0.024 Uiso 1 1 calc R . . . .
C35 C 0.7023(3) 0.2062(3) 0.8554(5) 0.0178(11) Uani 1 1 d . . . . .
N36 N 0.6563(2) 0.2532(2) 0.7952(4) 0.0179(9) Uani 1 1 d . . . . .
N39 N 0.4539(3) 0.2972(3) 0.9160(5) 0.0297(11) Uani 1 1 d . . . . .
H39 H 0.4517 0.3227 0.9711 0.036 Uiso 1 1 calc R . . . .
N46 N 0.4922(3) 0.2537(2) 0.7800(5) 0.0231(10) Uani 1 1 d . . . . .
O24 O 0.5123(2) 0.31694(18) 0.5292(4) 0.0234(9) Uani 1 1 d . . . . .
O47 O 0.4549(2) 0.20439(18) 0.4056(4) 0.0269(9) Uani 1 1 d . . . . .
O48 O 0.5418(2) 0.18918(19) 0.5893(4) 0.0303(10) Uani 1 1 d . . . . .
C60 C 0.6771(12) 0.0215(10) 0.5230(19) 0.071(5) Uani 0.5 1 d D U P . .
C61 C 0.6971(13) -0.0162(12) 0.637(2) 0.092(7) Uani 0.5 1 d D U P . .
H61A H 0.6769 -0.0562 0.6163 0.138 Uiso 0.5 1 calc GR . P . .
H61B H 0.6802 0.0029 0.6951 0.138 Uiso 0.5 1 calc GR . P . .
H61C H 0.7473 -0.0196 0.6722 0.138 Uiso 0.5 1 calc GR . P . .
N59 N 0.6760(11) 0.0518(7) 0.4413(19) 0.078(5) Uani 0.5 1 d D U P . .
C57 C 0.3083(3) 0.0336(3) 0.4601(6) 0.0272(13) Uani 1 1 d D . . . .
C58 C 0.2969(5) -0.0323(3) 0.4465(8) 0.0449(19) Uani 1 1 d D . . . .
H58A H 0.3136 -0.0474 0.3843 0.067 Uiso 1 1 calc GR . . . .
H58B H 0.2477 -0.0409 0.4223 0.067 Uiso 1 1 calc GR . . . .
H58C H 0.3219 -0.0521 0.5240 0.067 Uiso 1 1 calc GR . . . .
N56 N 0.3161(3) 0.0852(3) 0.4704(5) 0.0307(12) Uani 1 1 d D . . . .
Cl2 Cl 0.6740(6) 0.5233(8) 0.6091(13) 0.0222(13) Uani 0.462(8) 1 d . U P A 1
Cl2A Cl 0.6567(5) 0.5222(6) 0.5896(11) 0.0222(13) Uani 0.538(8) 1 d . U P A 2
O66A O 0.5964(7) 0.5232(5) 0.6264(11) 0.0332(7) Uani 0.462(8) 1 d . . P A 2
O67A O 0.6407(8) 0.4971(6) 0.4852(13) 0.0332(7) Uani 0.462(8) 1 d . . P A 2
O68 O 0.6879(3) 0.5848(2) 0.6037(4) 0.0332(7) Uani 1 1 d . . . . .
O69A O 0.7099(6) 0.4779(4) 0.6592(9) 0.0332(7) Uani 0.538(8) 1 d . . P A 2
Cl1 Cl 0.36943(12) 0.43304(8) 0.89264(19) 0.0485(5) Uani 1 1 d . . . . .
O62 O 0.3423(4) 0.4845(3) 0.9334(9) 0.080(2) Uani 1 1 d . . . . .
O63 O 0.3225(4) 0.3834(3) 0.8563(9) 0.082(2) Uani 1 1 d . . . . .
O64 O 0.3977(4) 0.4478(3) 0.8029(6) 0.0561(15) Uani 1 1 d . . . . .
O65 O 0.4291(5) 0.4130(4) 0.9984(6) 0.095(3) Uani 1 1 d . . . . .
O69 O 0.7403(7) 0.4932(5) 0.6687(10) 0.0332(7) Uani 0.462(8) 1 d . . P A 1
O66 O 0.6256(6) 0.5191(4) 0.6765(10) 0.0332(7) Uani 0.538(8) 1 d . . P A 1
O67 O 0.6308(7) 0.5090(5) 0.4635(11) 0.0332(7) Uani 0.538(8) 1 d . . P A 1

loop_
_atom_site_aniso_label
_atom_site_aniso_U_11
_atom_site_aniso_U_22
_atom_site_aniso_U_33
_atom_site_aniso_U_23
_atom_site_aniso_U_13
_atom_site_aniso_U_12
C2 0.022(3) 0.044(4) 0.020(3) -0.009(3) 0.012(3) -0.011(3)
C3 0.028(3) 0.043(4) 0.028(3) -0.008(3) 0.014(3) -0.013(3)
C4 0.037(4) 0.050(4) 0.029(4) -0.015(3) 0.019(3) -0.021(3)
C5 0.032(4) 0.081(6) 0.020(3) -0.020(3) 0.009(3) -0.026(4)
C6 0.028(4) 0.057(5) 0.025(3) -0.011(3) 0.000(3) -0.014(3)
C7 0.019(3) 0.048(4) 0.027(3) -0.009(3) 0.004(3) -0.007(3)
C9 0.022(3) 0.037(4) 0.025(3) -0.005(3) 0.001(2) 0.001(3)
C10 0.032(4) 0.033(4) 0.030(3) 0.001(3) -0.005(3) 0.001(3)
C12 0.041(4) 0.024(3) 0.026(3) -0.002(2) 0.007(3) -0.012(3)
C13 0.027(3) 0.025(3) 0.020(3) 0.008(2) 0.002(2) -0.004(2)
C15 0.031(3) 0.029(3) 0.031(3) 0.012(3) 0.009(3) -0.001(3)
C16 0.032(3) 0.039(4) 0.046(4) 0.010(3) 0.020(3) 0.001(3)
C17 0.059(6) 0.042(5) 0.095(8) 0.008(5) 0.053(6) 0.008(4)
C18 0.073(6) 0.037(4) 0.108(8) -0.011(5) 0.065(6) -0.003(4)
C19 0.054(5) 0.030(3) 0.075(6) 0.000(4) 0.043(5) -0.007(4)
C20 0.026(3) 0.030(3) 0.027(3) 0.002(2) 0.009(3) -0.006(3)
C22 0.021(3) 0.023(3) 0.031(3) -0.005(2) 0.005(2) -0.005(2)
C23 0.026(3) 0.016(3) 0.024(3) -0.002(2) 0.008(2) -0.003(2)
C25 0.027(3) 0.015(3) 0.032(3) -0.002(2) 0.013(3) 0.002(2)
C28 0.016(3) 0.019(3) 0.017(3) -0.005(2) 0.008(2) -0.003(2)
C30 0.022(3) 0.022(3) 0.019(3) -0.003(2) 0.011(2) -0.003(2)
C31 0.024(3) 0.025(3) 0.028(3) -0.003(2) 0.005(3) 0.001(2)
C32 0.024(3) 0.030(3) 0.036(3) 0.005(3) 0.011(3) 0.007(3)
C33 0.029(3) 0.019(3) 0.048(4) -0.001(3) 0.015(3) 0.002(2)
C34 0.022(3) 0.020(3) 0.036(3) -0.008(2) 0.009(3) -0.003(2)
C37 0.026(3) 0.028(3) 0.022(3) -0.007(2) 0.008(2) -0.003(2)
C38 0.019(3) 0.028(3) 0.024(3) -0.002(2) 0.006(2) 0.000(2)
C40 0.030(3) 0.026(3) 0.025(3) -0.001(2) 0.013(3) 0.001(3)
C41 0.040(4) 0.035(4) 0.034(4) 0.003(3) 0.022(3) 0.001(3)
C42 0.033(3) 0.032(3) 0.044(4) 0.007(3) 0.021(3) -0.001(3)
C43 0.030(3) 0.020(3) 0.033(3) 0.007(2) 0.010(3) 0.001(2)
C44 0.027(3) 0.019(3) 0.023(3) 0.004(2) 0.010(2) 0.002(2)
C45 0.024(3) 0.021(3) 0.019(3) 0.001(2) 0.006(2) 0.002(2)
C49 0.026(3) 0.017(3) 0.029(3) -0.009(2) 0.014(3) -0.008(2)
C50 0.035(3) 0.018(3) 0.038(4) -0.009(3) 0.003(3) -0.005(2)
C51 0.047(4) 0.026(3) 0.044(4) -0.004(3) 0.020(3) -0.005(3)
C52 0.057(5) 0.028(4) 0.056(5) -0.004(3) 0.026(4) -0.001(3)
C53 0.049(5) 0.027(4) 0.078(6) -0.016(4) 0.030(4) -0.007(3)
C54 0.050(4) 0.024(3) 0.038(4) -0.017(3) 0.021(3) -0.014(3)
C55 0.040(4) 0.029(3) 0.031(3) -0.013(3) 0.012(3) -0.013(3)
Cu1 0.0201(3) 0.0203(3) 0.0211(3) 0.0003(3) 0.0024(3) -0.0069(3)
Cu2 0.0210(3) 0.0143(3) 0.0201(3) -0.0053(3) 0.0022(3) -0.0014(3)
N1 0.022(3) 0.033(3) 0.020(3) -0.007(2) 0.007(2) -0.004(2)
N8 0.028(3) 0.045(4) 0.025(3) -0.001(3) -0.006(2) -0.001(3)
N11 0.023(3) 0.026(3) 0.030(3) 0.004(2) 0.005(2) -0.002(2)
N14 0.032(3) 0.028(3) 0.035(3) 0.010(2) 0.011(2) -0.006(2)
N21 0.023(3) 0.024(3) 0.027(3) 0.002(2) 0.007(2) -0.002(2)
N26 0.017(2) 0.021(2) 0.020(2) -0.0083(19) 0.0036(19) -0.0029(18)
C27 0.020(3) 0.017(3) 0.021(3) -0.007(2) 0.006(2) -0.005(2)
N29 0.020(2) 0.018(2) 0.020(2) -0.0051(18) 0.0044(19) -0.0027(18)
C35 0.015(3) 0.022(3) 0.018(3) -0.003(2) 0.008(2) 0.000(2)
N36 0.017(2) 0.017(2) 0.019(2) -0.0049(18) 0.0063(19) -0.0013(17)
N39 0.030(3) 0.034(3) 0.028(3) -0.009(2) 0.013(2) -0.004(2)
N46 0.021(2) 0.024(2) 0.022(2) -0.005(2) 0.006(2) -0.002(2)
O24 0.025(2) 0.014(2) 0.026(2) -0.0024(15) 0.0018(17) -0.0047(15)
O47 0.028(2) 0.019(2) 0.027(2) -0.0001(16) 0.0026(19) -0.0098(17)
O48 0.036(2) 0.019(2) 0.028(2) -0.0080(18) 0.0032(19) -0.0001(18)
C60 0.067(8) 0.067(8) 0.080(8) -0.007(6) 0.028(6) 0.009(6)
C61 0.071(11) 0.098(13) 0.114(14) -0.006(11) 0.041(10) 0.002(10)
N59 0.089(10) 0.039(7) 0.112(11) -0.007(8) 0.044(9) -0.015(7)
C57 0.027(3) 0.028(4) 0.030(3) -0.002(3) 0.015(3) 0.005(2)
C58 0.059(5) 0.025(4) 0.059(5) -0.006(3) 0.031(4) 0.006(3)
N56 0.028(3) 0.030(3) 0.036(3) -0.002(2) 0.014(2) 0.010(2)
Cl2 0.029(4) 0.0163(8) 0.023(3) 0.0024(19) 0.011(3) 0.004(3)
Cl2A 0.029(4) 0.0163(8) 0.023(3) 0.0024(19) 0.011(3) 0.004(3)
O66A 0.038(2) 0.0238(15) 0.0379(18) -0.0004(13) 0.0136(15) 0.0015(13)
O67A 0.038(2) 0.0238(15) 0.0379(18) -0.0004(13) 0.0136(15) 0.0015(13)
O68 0.038(2) 0.0238(15) 0.0379(18) -0.0004(13) 0.0136(15) 0.0015(13)
O69A 0.038(2) 0.0238(15) 0.0379(18) -0.0004(13) 0.0136(15) 0.0015(13)
Cl1 0.0653(13) 0.0313(9) 0.0458(10) -0.0021(8) 0.0163(9) -0.0068(8)
O62 0.073(5) 0.052(4) 0.134(7) 0.009(4) 0.060(5) 0.015(4)
O63 0.072(5) 0.036(3) 0.141(8) -0.002(4) 0.041(5) -0.013(3)
O64 0.068(4) 0.041(3) 0.065(4) -0.004(3) 0.032(3) -0.004(3)
O65 0.129(7) 0.087(5) 0.040(4) -0.025(4) -0.006(4) 0.043(5)
O69 0.038(2) 0.0238(15) 0.0379(18) -0.0004(13) 0.0136(15) 0.0015(13)
O66 0.038(2) 0.0238(15) 0.0379(18) -0.0004(13) 0.0136(15) 0.0015(13)
O67 0.038(2) 0.0238(15) 0.0379(18) -0.0004(13) 0.0136(15) 0.0015(13)

loop_
_atom_type_symbol
_atom_type_description
_atom_type_scat_dispersion_real
_atom_type_scat_dispersion_imag
_atom_type_scat_source
C C 0.0033 0.0016 'International Tables Vol C Tables 4.2.6.8 and 6.1.1.4'
H H 0.0000 0.0000 'International Tables Vol C Tables 4.2.6.8 and 6.1.1.4'
Cl Cl 0.1484 0.1585 'International Tables Vol C Tables 4.2.6.8 and 6.1.1.4'
Cu Cu 0.3201 1.2651 'International Tables Vol C Tables 4.2.6.8 and 6.1.1.4'
N N 0.0061 0.0033 'International Tables Vol C Tables 4.2.6.8 and 6.1.1.4'
O O 0.0106 0.0060 'International Tables Vol C Tables 4.2.6.8 and 6.1.1.4'

loop_
_geom_angle_atom_site_label_1
_geom_angle_atom_site_label_2
_geom_angle_atom_site_label_3
_geom_angle
C3 C2 C7 121.4(6)
C3 C2 N1 131.6(7)
N1 C2 C7 107.0(6)
C2 C3 H3 121.6
C2 C3 C4 116.8(7)
C4 C3 H3 121.6
C3 C4 H4 119.2
C5 C4 C3 121.6(7)
C5 C4 H4 119.2
C4 C5 H5 118.8
C6 C5 C4 122.4(6)
C6 C5 H5 118.8
C5 C6 H6 121.9
C5 C6 C7 116.2(7)
C7 C6 H6 121.9
C6 C7 C2 121.6(7)
N8 C7 C2 106.4(6)
N8 C7 C6 132.0(7)
N1 C9 C10 122.8(6)
N1 C9 N8 112.2(6)
N8 C9 C10 125.0(6)
C9 C10 H10A 109.6
C9 C10 H10B 109.6
H10A C10 H10B 108.1
N11 C10 C9 110.2(5)
N11 C10 H10A 109.6
N11 C10 H10B 109.6
H12A C12 H12B 108.0
C13 C12 H12A 109.4
C13 C12 H12B 109.4
N11 C12 H12A 109.4
N11 C12 H12B 109.4
N11 C12 C13 111.1(5)
N14 C13 C12 124.4(5)
N21 C13 C12 123.5(6)
N21 C13 N14 112.0(6)
C20 C15 C16 122.8(6)
N14 C15 C16 133.2(6)
N14 C15 C20 104.0(6)
C15 C16 H16 122.1
C17 C16 C15 115.8(6)
C17 C16 H16 122.1
C16 C17 H17 119.2
C16 C17 C18 121.5(8)
C18 C17 H17 119.2
C17 C18 H18 118.9
C19 C18 C17 122.1(8)
C19 C18 H18 118.9
C18 C19 H19 121.5
C18 C19 C20 117.1(7)
C20 C19 H19 121.5
C15 C20 N21 110.0(6)
C19 C20 C15 120.4(6)
C19 C20 N21 129.5(6)
H22A C22 H22B 108.3
C23 C22 H22A 109.8
C23 C22 H22B 109.8
N11 C22 H22A 109.8
N11 C22 H22B 109.8
N11 C22 C23 109.2(5)
C22 C23 H23 109.2
C22 C23 C25 110.6(5)
C25 C23 H23 109.2
O24 C23 C22 110.3(5)
O24 C23 H23 109.2
O24 C23 C25 108.3(5)
C23 C25 H25A 109.8
C23 C25 H25B 109.8
H25A C25 H25B 108.2
N26 C25 C23 109.6(5)
N26 C25 H25A 109.8
N26 C25 H25B 109.8
N29 C28 C27 126.6(5)
N36 C28 C27 119.7(5)
N36 C28 N29 113.5(5)
N29 C30 C31 132.4(5)
N29 C30 C35 105.4(5)
C35 C30 C31 122.2(5)
C30 C31 H31 121.8
C32 C31 C30 116.4(6)
C32 C31 H31 121.8
C31 C32 H32 119.0
C31 C32 C33 122.0(6)
C33 C32 H32 119.0
C32 C33 H33 119.1
C34 C33 C32 121.8(6)
C34 C33 H33 119.1
C33 C34 H34 121.7
C33 C34 C35 116.6(6)
C35 C34 H34 121.7
H37A C37 H37B 108.3
C38 C37 H37A 109.9
C38 C37 H37B 109.9
N26 C37 H37A 109.9
N26 C37 H37B 109.9
N26 C37 C38 109.0(5)
N39 C38 C37 124.1(5)
N46 C38 C37 122.2(5)
N46 C38 N39 113.6(5)
C41 C40 C45 122.8(6)
N39 C40 C41 131.6(6)
N39 C40 C45 105.6(5)
C40 C41 H41 122.1
C42 C41 C40 115.8(6)
C42 C41 H41 122.1
C41 C42 H42 118.8
C41 C42 C43 122.3(6)
C43 C42 H42 118.8
C42 C43 H43 119.5
C44 C43 C42 120.9(6)
C44 C43 H43 119.5
C43 C44 H44 121.1
C45 C44 C43 117.7(6)
C45 C44 H44 121.1
C44 C45 C40 120.4(6)
C44 C45 N46 131.2(5)
N46 C45 C40 108.4(5)
O47 C49 C50 117.0(5)
O47 C49 O48 127.2(6)
O48 C49 C50 115.7(6)
C51 C50 C49 119.7(6)
C55 C50 C49 121.5(6)
C55 C50 C51 118.6(6)
C50 C51 H51 119.8
C52 C51 C50 120.5(7)
C52 C51 H51 119.8
C51 C52 H52 120.2
C53 C52 C51 119.6(8)
C53 C52 H52 120.2
C52 C53 H53 120.1
C52 C53 C54 119.8(7)
C54 C53 H53 120.1
C53 C54 H54 119.9
C55 C54 C53 120.2(7)
C55 C54 H54 119.9
C50 C55 C54 120.9(7)
C50 C55 H55 119.6
C54 C55 H55 119.6
N1 Cu1 N11 83.4(2)
N1 Cu1 N21 99.1(2)
N11 Cu1 N21 80.3(2)
O24 Cu1 N1 147.2(2)
O24 Cu1 N11 83.13(19)
O24 Cu1 N21 107.9(2)
O24 Cu1 O47 95.89(17)
O47 Cu1 N1 98.2(2)
O47 Cu1 N11 178.2(2)
O47 Cu1 N21 98.60(19)
N26 Cu2 N46 81.35(19)
N36 Cu2 N26 80.30(19)
N36 Cu2 N46 105.06(19)
O24 Cu2 N26 84.24(18)
O24 Cu2 N36 137.22(19)
O24 Cu2 N46 111.7(2)
O24 Cu2 O48 96.32(18)
O48 Cu2 N26 179.4(2)
O48 Cu2 N36 99.40(19)
O48 Cu2 N46 98.2(2)
C2 N1 Cu1 138.9(5)
C9 N1 C2 107.0(6)
C9 N1 Cu1 113.9(4)
C7 N8 H8 126.3
C9 N8 C7 107.4(6)
C9 N8 H8 126.3
C10 N11 C12 113.9(5)
C10 N11 C22 110.9(5)
C10 N11 Cu1 108.3(4)
C12 N11 Cu1 111.0(4)
C22 N11 C12 109.9(5)
C22 N11 Cu1 102.3(4)
C13 N14 C15 109.1(5)
C13 N14 H14 125.5
C15 N14 H14 125.5
C13 N21 C20 104.9(5)
C13 N21 Cu1 109.9(4)
C20 N21 Cu1 140.9(4)
C25 N26 C37 110.3(4)
C25 N26 Cu2 106.2(3)
C25 N26 C27 113.4(5)
C37 N26 Cu2 109.8(3)
C27 N26 C37 109.9(4)
C27 N26 Cu2 107.1(3)
C28 C27 H27A 110.7
C28 C27 H27B 110.7
N26 C27 C28 105.1(4)
N26 C27 H27A 110.7
N26 C27 H27B 110.7
H27A C27 H27B 108.8
C28 N29 C30 106.9(5)
C28 N29 H29 126.5
C30 N29 H29 126.5
C30 C35 N36 109.0(5)
C34 C35 C30 121.0(5)
C34 C35 N36 130.0(5)
C28 N36 Cu2 113.1(4)
C28 N36 C35 105.1(5)
C35 N36 Cu2 141.4(4)
C38 N39 C40 107.1(5)
C38 N39 H39 126.4
C40 N39 H39 126.4
C38 N46 C45 105.3(5)
C38 N46 Cu2 110.2(4)
C45 N46 Cu2 143.7(4)
C23 O24 Cu1 116.8(3)
C23 O24 Cu2 113.7(3)
Cu1 O24 Cu2 129.4(2)
C49 O47 Cu1 133.3(4)
C49 O48 Cu2 132.1(4)
N59 C60 C61 166(3)
C60 C61 H61A 109.5
C60 C61 H61B 109.5
C60 C61 H61C 109.5
H61A C61 H61B 109.5
H61A C61 H61C 109.5
H61B C61 H61C 109.5
N56 C57 C58 178.9(7)
C57 C58 H58A 109.5
C57 C58 H58B 109.5
C57 C58 H58C 109.5
H58A C58 H58B 109.5
H58A C58 H58C 109.5
H58B C58 H58C 109.5
O68 Cl2 O69 107.1(9)
O68 Cl2 O66 105.9(11)
O68 Cl2 O67 100.5(10)
O69 Cl2 O66 114.6(12)
O69 Cl2 O67 118.3(12)
O66 Cl2 O67 108.8(9)
O66A Cl2A O68 109.3(10)
O66A Cl2A O69A 113.2(11)
O67A Cl2A O66A 109.9(11)
O67A Cl2A O68 117.1(12)
O67A Cl2A O69A 97.1(11)
O69A Cl2A O68 110.0(7)
O62 Cl1 O63 113.9(5)
O62 Cl1 O65 105.7(5)
O63 Cl1 O65 107.2(6)
O64 Cl1 O62 112.6(4)
O64 Cl1 O63 112.1(5)
O64 Cl1 O65 104.5(5)

loop_
_geom_bond_atom_site_label_1
_geom_bond_atom_site_label_2
_geom_bond_distance
C2 C3 1.376(10)
C2 C7 1.404(10)
C2 N1 1.397(8)
C3 H3 0.9300
C3 C4 1.390(9)
C4 H4 0.9300
C4 C5 1.389(12)
C5 H5 0.9300
C5 C6 1.373(12)
C6 H6 0.9300
C6 C7 1.396(9)
C7 N8 1.373(9)
C9 C10 1.496(9)
C9 N1 1.307(9)
C9 N8 1.346(8)
C10 H10A 0.9700
C10 H10B 0.9700
C10 N11 1.485(8)
C12 H12A 0.9700
C12 H12B 0.9700
C12 C13 1.502(9)
C12 N11 1.497(8)
C13 N14 1.329(9)
C13 N21 1.328(8)
C15 C16 1.395(10)
C15 C20 1.388(9)
C15 N14 1.385(9)
C16 H16 0.9300
C16 C17 1.380(12)
C17 H17 0.9300
C17 C18 1.390(12)
C18 H18 0.9300
C18 C19 1.376(11)
C19 H19 0.9300
C19 C20 1.386(10)
C20 N21 1.394(9)
C22 H22A 0.9700
C22 H22B 0.9700
C22 C23 1.497(9)
C22 N11 1.495(8)
C23 H23 0.9800
C23 C25 1.533(8)
C23 O24 1.419(7)
C25 H25A 0.9700
C25 H25B 0.9700
C25 N26 1.472(7)
C28 C27 1.510(8)
C28 N29 1.341(8)
C28 N36 1.309(7)
C30 C31 1.396(9)
C30 N29 1.389(8)
C30 C35 1.394(8)
C31 H31 0.9300
C31 C32 1.374(9)
C32 H32 0.9300
C32 C33 1.393(9)
C33 H33 0.9300
C33 C34 1.391(9)
C34 H34 0.9300
C34 C35 1.393(8)
C37 H37A 0.9700
C37 H37B 0.9700
C37 C38 1.499(8)
C37 N26 1.492(7)
C38 N39 1.342(8)
C38 N46 1.301(8)
C40 C41 1.390(10)
C40 C45 1.406(8)
C40 N39 1.365(9)
C41 H41 0.9300
C41 C42 1.379(10)
C42 H42 0.9300
C42 C43 1.405(9)
C43 H43 0.9300
C43 C44 1.389(9)
C44 H44 0.9300
C44 C45 1.380(8)
C45 N46 1.392(8)
C49 C50 1.504(8)
C49 O47 1.249(8)
C49 O48 1.262(8)
C50 C51 1.423(10)
C50 C55 1.378(9)
C51 H51 0.9300
C51 C52 1.399(10)
C52 H52 0.9300
C52 C53 1.394(12)
C53 H53 0.9300
C53 C54 1.399(12)
C54 H54 0.9300
C54 C55 1.396(9)
C55 H55 0.9300
Cu1 N1 1.976(5)
Cu1 N11 2.151(5)
Cu1 N21 2.173(6)
Cu1 O24 1.894(4)
Cu1 O47 1.975(4)
Cu2 N26 2.089(5)
Cu2 N36 2.014(5)
Cu2 N46 2.141(5)
Cu2 O24 1.937(4)
Cu2 O48 1.937(4)
N8 H8 0.8600
N14 H14 0.8600
N26 C27 1.487(7)
C27 H27A 0.9700
C27 H27B 0.9700
N29 H29 0.8600
C35 N36 1.398(7)
N39 H39 0.8600
C60 C61 1.479(16)
C60 N59 1.148(15)
C61 H61A 0.9600
C61 H61B 0.9600
C61 H61C 0.9600
C57 C58 1.459(9)
C57 N56 1.138(8)
C58 H58A 0.9600
C58 H58B 0.9600
C58 H58C 0.9600
Cl2 O68 1.379(17)
Cl2 O69 1.439(16)
Cl2 O66 1.470(19)
Cl2 O67 1.626(18)
Cl2A O66A 1.443(17)
Cl2A O67A 1.26(2)
Cl2A O68 1.493(14)
Cl2A O69A 1.461(14)
Cl1 O62 1.408(7)
Cl1 O63 1.409(7)
Cl1 O64 1.398(7)
Cl1 O65 1.449(8)

loop_
_geom_hbond_atom_site_label_D
_geom_hbond_atom_site_label_H
_geom_hbond_atom_site_label_A
_geom_hbond_distance_DH
_geom_hbond_distance_HA
_geom_hbond_distance_DA
_geom_hbond_angle_DHA
_geom_hbond_site_symmetry_A
C10 H10A O65 0.97 2.59 3.353(12) 135 1_554
C10 H10B O62 0.97 2.57 3.498(11) 159 2_564
C12 H12A O67A 0.97 2.55 3.501(16) 168 .
C12 H12A O67 0.97 2.54 3.466(14) 160 .
C12 H12B O65 0.97 2.38 3.106(9) 131 1_554
C25 H25A O66A 0.97 2.43 3.253(12) 143 .
C25 H25A O66 0.97 2.47 3.333(11) 148 .
N8 H8 N59 0.86 2.22 3.062(19) 166 4_454
N14 H14 Cl2 0.86 2.82 3.670(17) 171 2_564
N14 H14 Cl2A 0.86 2.76 3.604(15) 166 2_564
N14 H14 O66A 0.86 2.24 2.978(12) 144 2_564
N14 H14 O68 0.86 2.28 3.030(7) 146 2_564
N14 H14 O66 0.86 2.26 3.053(10) 153 2_564
C27 H27A O68 0.97 2.58 3.437(7) 148 2_565
C27 H27A O67 0.97 2.58 3.420(12) 145 2_565
N29 H29 N56 0.86 2.18 2.909(7) 143 4
N39 H39 O65 0.86 2.08 2.815(9) 143 .

loop_
_geom_torsion_atom_site_label_1
_geom_torsion_atom_site_label_2
_geom_torsion_atom_site_label_3
_geom_torsion_atom_site_label_4
_geom_torsion
C2 C3 C4 C5 -1.1(10)
C2 C7 N8 C9 -0.5(8)
C3 C2 C7 C6 0.3(10)
C3 C2 C7 N8 -178.8(6)
C3 C2 N1 C9 178.9(7)
C3 C2 N1 Cu1 5.8(11)
C3 C4 C5 C6 0.2(11)
C4 C5 C6 C7 1.0(11)
C5 C6 C7 C2 -1.2(10)
C5 C6 C7 N8 177.7(7)
C6 C7 N8 C9 -179.5(8)
C7 C2 C3 C4 0.9(9)
C7 C2 N1 C9 -0.5(7)
C7 C2 N1 Cu1 -173.6(5)
C9 C10 N11 C12 111.9(6)
C9 C10 N11 C22 -123.5(6)
C9 C10 N11 Cu1 -12.1(7)
C10 C9 N1 C2 178.2(6)
C10 C9 N1 Cu1 -6.8(8)
C10 C9 N8 C7 -177.7(7)
C12 C13 N14 C15 175.2(6)
C12 C13 N21 C20 -176.2(6)
C12 C13 N21 Cu1 -14.3(7)
C13 C12 N11 C10 -107.2(6)
C13 C12 N11 C22 127.7(5)
C13 C12 N11 Cu1 15.4(6)
C15 C16 C17 C18 2.5(15)
C15 C20 N21 C13 0.8(7)
C15 C20 N21 Cu1 -151.6(6)
C16 C15 C20 C19 -3.7(11)
C16 C15 C20 N21 176.1(6)
C16 C15 N14 C13 -175.5(8)
C16 C17 C18 C19 -6.5(18)
C17 C18 C19 C20 5.2(16)
C18 C19 C20 C15 -0.2(13)
C18 C19 C20 N21 -179.9(8)
C19 C20 N21 C13 -179.5(8)
C19 C20 N21 Cu1 28.1(12)
C20 C15 C16 C17 2.5(12)
C20 C15 N14 C13 1.7(8)
C22 C23 C25 N26 168.1(5)
C22 C23 O24 Cu1 22.1(6)
C22 C23 O24 Cu2 -156.9(4)
C23 C22 N11 C10 158.1(5)
C23 C22 N11 C12 -75.1(6)
C23 C22 N11 Cu1 42.8(5)
C23 C25 N26 C37 -154.2(5)
C23 C25 N26 Cu2 -35.2(5)
C23 C25 N26 C27 82.1(6)
C25 C23 O24 Cu1 143.2(4)
C25 C23 O24 Cu2 -35.7(6)
C25 N26 C27 C28 -156.1(4)
C30 C31 C32 C33 2.1(10)
C30 C35 N36 C28 1.2(6)
C30 C35 N36 Cu2 -170.5(5)
C31 C30 N29 C28 -176.8(6)
C31 C30 C35 C34 -1.4(9)
C31 C30 C35 N36 176.6(5)
C31 C32 C33 C34 -1.6(11)
C32 C33 C34 C35 -0.4(9)
C33 C34 C35 C30 1.9(9)
C33 C34 C35 N36 -175.6(6)
C34 C35 N36 C28 178.9(6)
C34 C35 N36 Cu2 7.2(10)
C37 C38 N39 C40 -178.5(6)
C37 C38 N46 C45 177.6(5)
C37 C38 N46 Cu2 -10.2(7)
C37 N26 C27 C28 80.0(5)
C38 C37 N26 C25 88.1(6)
C38 C37 N26 Cu2 -28.6(6)
C38 C37 N26 C27 -146.2(5)
C40 C41 C42 C43 2.4(11)
C40 C45 N46 C38 0.6(7)
C40 C45 N46 Cu2 -167.0(6)
C41 C40 C45 C44 -0.4(10)
C41 C40 C45 N46 177.2(6)
C41 C40 N39 C38 -176.8(7)
C41 C42 C43 C44 -1.8(10)
C42 C43 C44 C45 -0.1(9)
C43 C44 C45 C40 1.2(9)
C43 C44 C45 N46 -175.9(6)
C44 C45 N46 C38 177.9(6)
C44 C45 N46 Cu2 10.3(12)
C45 C40 C41 C42 -1.4(10)
C45 C40 N39 C38 1.8(7)
C49 C50 C51 C52 178.2(7)
C49 C50 C55 C54 178.9(7)
C50 C49 O47 Cu1 -167.9(5)
C50 C49 O48 Cu2 -163.5(5)
C50 C51 C52 C53 0.6(12)
C51 C50 C55 C54 -6.8(11)
C51 C52 C53 C54 -2.2(12)
C52 C53 C54 C55 -0.7(12)
C53 C54 C55 C50 5.3(11)
C55 C50 C51 C52 3.9(11)
Cu2 N26 C27 C28 -39.2(5)
N1 C2 C3 C4 -178.4(6)
N1 C2 C7 C6 179.7(6)
N1 C2 C7 N8 0.6(7)
N1 C9 C10 N11 13.4(10)
N1 C9 N8 C7 0.1(8)
N1 Cu1 O24 C23 -64.0(6)
N1 Cu1 O24 Cu2 114.8(4)
N8 C9 C10 N11 -169.0(6)
N8 C9 N1 C2 0.3(8)
N8 C9 N1 Cu1 175.3(4)
N11 C12 C13 N14 -176.7(6)
N11 C12 C13 N21 -0.6(8)
N11 C22 C23 C25 -164.4(5)
N11 C22 C23 O24 -44.7(6)
N11 Cu1 O24 C23 2.3(4)
N11 Cu1 O24 Cu2 -178.9(3)
N14 C13 N21 C20 0.4(7)
N14 C13 N21 Cu1 162.3(4)
N14 C15 C16 C17 179.3(8)
N14 C15 C20 C19 178.7(7)
N14 C15 C20 N21 -1.5(8)
N21 C13 N14 C15 -1.4(8)
N21 Cu1 O24 C23 79.8(4)
N21 Cu1 O24 Cu2 -101.4(3)
N26 C37 C38 N39 -156.4(6)
N26 C37 C38 N46 26.9(8)
C27 C28 N29 C30 176.6(5)
C27 C28 N36 Cu2 -3.1(6)
C27 C28 N36 C35 -177.5(5)
N29 C28 C27 N26 -146.3(5)
N29 C28 N36 Cu2 173.3(4)
N29 C28 N36 C35 -1.1(6)
N29 C30 C31 C32 176.1(6)
N29 C30 C35 C34 -178.9(5)
N29 C30 C35 N36 -0.9(6)
C35 C30 C31 C32 -0.6(9)
C35 C30 N29 C28 0.3(6)
N36 C28 C27 N26 29.5(6)
N36 C28 N29 C30 0.5(6)
N39 C38 N46 C45 0.6(7)
N39 C38 N46 Cu2 172.8(4)
N39 C40 C41 C42 177.0(7)
N39 C40 C45 C44 -179.2(5)
N39 C40 C45 N46 -1.5(7)
N46 C38 N39 C40 -1.6(8)
O24 C23 C25 N26 47.1(6)
O47 C49 C50 C51 -156.1(6)
O47 C49 C50 C55 18.1(10)
O47 C49 O48 Cu2 14.1(10)
O47 Cu1 O24 C23 -179.2(4)
O47 Cu1 O24 Cu2 -0.4(3)
O48 C49 C50 C51 21.8(9)
O48 C49 C50 C55 -164.0(6)
O48 C49 O47 Cu1 14.4(10)

loop_
_twin_individual_id
_twin_individual_mass_fraction_refined
1 0.724(15)
2 0.276(15)
